data_4331067
loop_
_publ_author_name
'Anangamohan Panja'
'Philippe Guionneau'
'Ie-Rang Jeon'
'Stephen M. Holmes'
'Rodolphe Cl\'erac'
'Corine Mathoni\`ere'

_publ_section_title
;
 Syntheses, Structures, and Magnetic Properties of a Novel
 mer-[(bbp)FeIII(CN)3]2- Building Block (bbp:
 bis(2-benzimidazolyl)pyridine dianion) and Its Related Heterobimetallic
 Fe(III)-Ni(II) Complexes
;
_journal_name_full 'Inorganic Chemistry'
_journal_page_first 12350
_journal_page_last 12359
_journal_paper_doi 10.1021/ic301661x
_journal_volume 51
_journal_year 2012
_chemical_formula_sum 'C63 H82 Fe2 N24 Ni2 O7'
_chemical_formula_weight 1516.65
_chemical_name_systematic
;
 ?
;
_space_group_IT_number 14
_symmetry_cell_setting monoclinic
_symmetry_space_group_name_Hall '-P 2ybc'
_symmetry_space_group_name_H-M 'P 1 21/c 1'
_atom_sites_solution_hydrogens geom
_atom_sites_solution_primary direct
_atom_sites_solution_secondary difmap
_audit_creation_method SHELXL-97
_cell_angle_alpha 90.00
_cell_angle_beta 105.2070(10)
_cell_angle_gamma 90.00
_cell_formula_units_Z 2
_cell_length_a 11.5607(2)
_cell_length_b 23.8142(6)
_cell_length_c 13.4756(3)
_cell_measurement_reflns_used 42369
_cell_measurement_temperature 150(2)
_cell_measurement_theta_max 27.48
_cell_measurement_theta_min 1.0
_cell_volume 3580.05(14)
_computing_cell_refinement 'HKL Scalepack (Otwinowski & Minor 1997)'
_computing_data_collection 'KappaCCD Server Software (Nonius, 1997)'
_computing_data_reduction 'HKL Denzo and Scalepack (Otwinowski & Minor 1997)'
_computing_molecular_graphics 'ORTEP-3 (Farrugia, 1997) and Mercury (CCDC)'
_computing_publication_material 'shelxl-97 (Sheldrick, 1997)'
_computing_structure_refinement 'SHELXL-97 (Sheldrick, 1997)'
_computing_structure_solution 'Shelxs-97 (Sheldrick, 1990)'
_diffrn_ambient_temperature 150(2)
_diffrn_detector_area_resol_mean 9
_diffrn_measured_fraction_theta_full 0.995
_diffrn_measured_fraction_theta_max 0.994
_diffrn_measurement_device '95mm CCD camera on \k-goniostat'
_diffrn_measurement_device_type KappaCCD
_diffrn_measurement_method CCD
_diffrn_radiation_monochromator 'horizonally mounted graphite crystal'
_diffrn_radiation_source 'fine-focus sealed tube'
_diffrn_radiation_type MoK\a
_diffrn_radiation_wavelength 0.71073
_diffrn_reflns_av_R_equivalents 0.0409
_diffrn_reflns_av_sigmaI/netI 0.0606
_diffrn_reflns_limit_h_max 15
_diffrn_reflns_limit_h_min -14
_diffrn_reflns_limit_k_max 30
_diffrn_reflns_limit_k_min -30
_diffrn_reflns_limit_l_max 17
_diffrn_reflns_limit_l_min -17
_diffrn_reflns_number 16129
_diffrn_reflns_theta_full 27.48
_diffrn_reflns_theta_max 27.51
_diffrn_reflns_theta_min 3.15
_exptl_absorpt_coefficient_mu 0.983
_exptl_absorpt_correction_T_max 0.9525
_exptl_absorpt_correction_T_min 0.7570
_exptl_absorpt_correction_type empirical
_exptl_absorpt_process_details scalepack
_exptl_crystal_colour green
_exptl_crystal_density_diffrn 1.407
_exptl_crystal_F_000 1584
_exptl_crystal_size_max 0.30
_exptl_crystal_size_mid 0.10
_exptl_crystal_size_min 0.05
_refine_diff_density_max 0.885
_refine_diff_density_min -0.650
_refine_diff_density_rms 0.079
_refine_ls_extinction_method none
_refine_ls_goodness_of_fit_ref 1.036
_refine_ls_hydrogen_treatment mixed
_refine_ls_matrix_type full
_refine_ls_number_parameters 499
_refine_ls_number_reflns 8180
_refine_ls_number_restraints 0
_refine_ls_restrained_S_all 1.036
_refine_ls_R_factor_all 0.0775
_refine_ls_R_factor_gt 0.0439
_refine_ls_shift/su_max 0.001
_refine_ls_shift/su_mean 0.000
_refine_ls_structure_factor_coef Fsqd
_refine_ls_weighting_details 'calc w=1/[\s^2^(Fo^2^)+(0.0576P)^2^+1.6951P] where P=(Fo^2^+2Fc^2^)/3'
_refine_ls_weighting_scheme calc
_refine_ls_wR_factor_gt 0.1067
_refine_ls_wR_factor_ref 0.1201
_reflns_number_gt 5733
_reflns_number_total 8180
_reflns_threshold_expression >2sigma(I)
_cod_data_source_file ic301661x_si_002_3.cif
_cod_data_source_block compound3_Fe2Ni2
_cod_original_cell_volume 3580.04(14)
_cod_database_code 4331067

loop_
_symmetry_equiv_pos_as_xyz
'x, y, z'
'-x, y+1/2, -z+1/2'
'-x, -y, -z'
'x, -y-1/2, z-1/2'

loop_
_atom_site_label
_atom_site_type_symbol
_atom_site_fract_x
_atom_site_fract_y
_atom_site_fract_z
_atom_site_U_iso_or_equiv
_atom_site_adp_type
_atom_site_occupancy
_atom_site_symmetry_multiplicity
_atom_site_calc_flag
_atom_site_refinement_flags
Ni1 Ni 0.57401(3) 0.129555(15) 0.63710(2) 0.02057(11) Uani 1 1 d .
Fe1 Fe 0.40658(3) -0.051876(16) 0.71171(3) 0.01934(11) Uani 1 1 d .
N4 N 0.6087(2) -0.12309(10) 0.97233(17) 0.0262(5) Uani 1 1 d .
O2 O 0.9675(2) 0.09414(10) 0.80106(17) 0.0423(6) Uani 1 1 d .
H2A H 1.0099 0.0793 0.7663 0.063 Uiso 1 1 calc R
N1 N 0.2711(2) -0.00266(10) 0.65883(16) 0.0212(5) Uani 1 1 d .
N12 N 0.3860(2) 0.13752(10) 0.60022(18) 0.0271(5) Uani 1 1 d .
H12A H 0.3513 0.1078 0.5597 0.032 Uiso 1 1 calc R
H12B H 0.3609 0.1366 0.6596 0.032 Uiso 1 1 calc R
N5 N 0.5334(2) -0.09276(10) 0.80674(16) 0.0212(5) Uani 1 1 d .
N7 N 0.5659(2) 0.05282(10) 0.70636(17) 0.0238(5) Uani 1 1 d .
O3 O 0.3467(2) 0.35220(11) 0.31708(16) 0.0395(6) Uani 1 1 d .
H3A H 0.3601 0.3647 0.3773 0.059 Uiso 1 1 calc R
N9 N 0.5634(2) 0.21091(10) 0.57395(17) 0.0239(5) Uani 1 1 d .
N8 N 0.5487(2) 0.08963(10) 0.49292(17) 0.0234(5) Uani 1 1 d .
N3 N 0.3646(2) -0.03617(10) 0.83874(16) 0.0218(5) Uani 1 1 d .
N10 N 0.7557(2) 0.13458(10) 0.63162(19) 0.0286(6) Uani 1 1 d .
H10A H 0.8058 0.1281 0.6959 0.034 Uiso 1 1 calc R
H10B H 0.7708 0.1079 0.5873 0.034 Uiso 1 1 calc R
C21 C 0.5122(2) 0.01323(12) 0.71533(19) 0.0203(6) Uani 1 1 d .
C13 C 0.5242(2) -0.09412(12) 0.9063(2) 0.0226(6) Uani 1 1 d .
N2 N 0.1202(2) 0.04805(10) 0.69608(18) 0.0261(5) Uani 1 1 d .
N11 N 0.5961(2) 0.17454(10) 0.77492(18) 0.0319(6) Uani 1 1 d .
H11A H 0.5571 0.1565 0.8171 0.038 Uiso 1 1 calc R
H11B H 0.6762 0.1768 0.8087 0.038 Uiso 1 1 calc R
C7 C 0.2160(2) 0.01583(12) 0.7311(2) 0.0226(6) Uani 1 1 d .
C22 C 0.5602(2) 0.07323(11) 0.4154(2) 0.0204(6) Uani 1 1 d .
C6 C 0.1121(2) 0.05210(12) 0.5915(2) 0.0239(6) Uani 1 1 d .
C10 C 0.3056(3) -0.01357(13) 1.0177(2) 0.0314(7) Uani 1 1 d .
C12 C 0.4276(2) -0.06073(11) 0.9262(2) 0.0223(6) Uani 1 1 d .
C2 C 0.2197(3) 0.01903(13) 0.4680(2) 0.0267(6) Uani 1 1 d .
C20 C 0.2990(2) -0.11708(12) 0.6913(2) 0.0226(6) Uani 1 1 d .
C19 C 0.6360(3) -0.12285(12) 0.8099(2) 0.0235(6) Uani 1 1 d .
C11 C 0.3995(3) -0.05038(13) 1.0183(2) 0.0284(7) Uani 1 1 d .
C18 C 0.6960(3) -0.13372(13) 0.7342(2) 0.0266(6) Uani 1 1 d .
C27 C 0.4448(3) 0.21345(13) 0.4983(2) 0.0314(7) Uani 1 1 d .
H27A H 0.4466 0.1908 0.4371 0.038 Uiso 1 1 calc R
H27B H 0.4267 0.2528 0.4758 0.038 Uiso 1 1 calc R
C8 C 0.2705(2) -0.00246(12) 0.8362(2) 0.0239(6) Uani 1 1 d .
C9 C 0.2390(3) 0.01041(13) 0.9265(2) 0.0288(7) Uani 1 1 d .
C24 C 0.7778(3) 0.19146(13) 0.5956(2) 0.0321(7) Uani 1 1 d .
H24A H 0.8411 0.1896 0.5586 0.039 Uiso 1 1 calc R
H24B H 0.8057 0.2168 0.6555 0.039 Uiso 1 1 calc R
C1 C 0.2054(2) 0.02079(11) 0.5681(2) 0.0220(6) Uani 1 1 d .
C3 C 0.1371(3) 0.04839(14) 0.3932(2) 0.0311(7) Uani 1 1 d .
C5 C 0.0296(3) 0.08135(13) 0.5141(2) 0.0306(7) Uani 1 1 d .
C23 C 0.6632(3) 0.21459(13) 0.5246(2) 0.0300(7) Uani 1 1 d .
H23A H 0.6756 0.2543 0.5079 0.036 Uiso 1 1 calc R
H23B H 0.6428 0.1930 0.4595 0.036 Uiso 1 1 calc R
C14 C 0.6819(3) -0.14194(12) 0.9123(2) 0.0258(6) Uani 1 1 d .
C25 C 0.5763(3) 0.25372(13) 0.6564(2) 0.0306(7) Uani 1 1 d .
H25A H 0.5233 0.2859 0.6294 0.037 Uiso 1 1 calc R
H25B H 0.6600 0.2676 0.6757 0.037 Uiso 1 1 calc R
C17 C 0.8002(3) -0.16506(14) 0.7629(2) 0.0339(7) Uani 1 1 d .
C4 C 0.0432(3) 0.07874(14) 0.4156(3) 0.0346(8) Uani 1 1 d .
C28 C 0.3464(3) 0.19119(13) 0.5447(2) 0.0332(7) Uani 1 1 d .
H28A H 0.3289 0.2193 0.5930 0.040 Uiso 1 1 calc R
H28B H 0.2721 0.1848 0.4894 0.040 Uiso 1 1 calc R
C31 C 0.2353(3) 0.32431(15) 0.2909(2) 0.0412(8) Uani 1 1 d .
H31A H 0.2446 0.2867 0.3215 0.062 Uiso 1 1 calc R
H31B H 0.2068 0.3211 0.2159 0.062 Uiso 1 1 calc R
H31C H 0.1771 0.3457 0.3170 0.062 Uiso 1 1 calc R
C26 C 0.5460(4) 0.23150(14) 0.7502(2) 0.0429(9) Uani 1 1 d .
H26A H 0.5788 0.2569 0.8090 0.052 Uiso 1 1 calc R
H26B H 0.4578 0.2302 0.7383 0.052 Uiso 1 1 calc R
C15 C 0.7867(3) -0.17359(14) 0.9390(2) 0.0341(8) Uani 1 1 d .
C16 C 0.8443(3) -0.18525(15) 0.8636(3) 0.0373(8) Uani 1 1 d .
C30 C 0.9114(4) 0.0512(2) 0.8461(3) 0.0648(13) Uani 1 1 d .
H30A H 0.9547 0.0158 0.8469 0.097 Uiso 1 1 calc R
H30B H 0.8281 0.0466 0.8057 0.097 Uiso 1 1 calc R
H30C H 0.9129 0.0619 0.9167 0.097 Uiso 1 1 calc R
N6 N 0.2349(2) -0.15491(11) 0.6746(2) 0.0327(6) Uani 1 1 d .
O1 O 0.8427(3) 0.26451(13) 0.3647(3) 0.0822(10) Uani 1 1 d .
H1 H 0.8167 0.2315 0.3618 0.123 Uiso 1 1 calc R
C29 C 0.9675(4) 0.2636(2) 0.3665(4) 0.097(2) Uani 1 1 d .
H29A H 0.9964 0.3022 0.3646 0.146 Uiso 1 1 calc R
H29B H 0.9779 0.2429 0.3066 0.146 Uiso 1 1 calc R
H29C H 1.0133 0.2451 0.4295 0.146 Uiso 1 1 calc R
O4A O 0.7918(6) 0.1576(3) -0.0189(5) 0.0315(16) Uani 0.30 1 d P
C32 C 0.8545(7) 0.1417(3) 0.0873(5) 0.0476(19) Uani 0.50 1 d P
O4B O 0.8847(10) 0.1823(5) 0.1631(12) 0.056(4) Uani 0.20 1 d P
H10 H 0.279(3) -0.0043(17) 1.084(3) 0.067 Uiso 1 1 d .
H2 H 0.284(4) 0.0016(17) 0.454(3) 0.067 Uiso 1 1 d .
H11 H 0.439(4) -0.0633(17) 1.075(3) 0.067 Uiso 1 1 d .
H18 H 0.664(4) -0.1169(17) 0.666(3) 0.067 Uiso 1 1 d .
H9 H 0.165(4) 0.0316(17) 0.927(3) 0.067 Uiso 1 1 d .
H3 H 0.142(4) 0.0452(17) 0.325(3) 0.067 Uiso 1 1 d .
H5 H -0.036(4) 0.0992(17) 0.523(3) 0.067 Uiso 1 1 d .
H17 H 0.846(4) -0.1728(17) 0.712(3) 0.067 Uiso 1 1 d .
H4 H -0.009(4) 0.0980(18) 0.363(3) 0.067 Uiso 1 1 d .
H15 H 0.817(4) -0.1849(17) 1.005(3) 0.067 Uiso 1 1 d .
H16 H 0.916(4) -0.2040(18) 0.879(3) 0.067 Uiso 1 1 d .

loop_
_atom_site_aniso_label
_atom_site_aniso_U_11
_atom_site_aniso_U_22
_atom_site_aniso_U_33
_atom_site_aniso_U_23
_atom_site_aniso_U_13
_atom_site_aniso_U_12
Ni1 0.0263(2) 0.0193(2) 0.01659(18) -0.00120(14) 0.00646(15) -0.00048(14)
Fe1 0.0245(2) 0.0187(2) 0.01596(19) 0.00016(15) 0.00731(16) 0.00030(16)
N4 0.0320(13) 0.0242(13) 0.0219(12) 0.0041(10) 0.0062(11) -0.0007(10)
O2 0.0377(13) 0.0535(16) 0.0421(13) -0.0051(12) 0.0221(11) 0.0062(11)
N1 0.0242(12) 0.0223(12) 0.0187(11) 0.0000(9) 0.0082(10) 0.0008(10)
N12 0.0309(13) 0.0257(14) 0.0269(13) -0.0041(10) 0.0115(11) -0.0008(10)
N5 0.0251(12) 0.0218(12) 0.0178(11) 0.0009(9) 0.0075(10) 0.0005(9)
N7 0.0311(13) 0.0229(13) 0.0181(11) 0.0010(10) 0.0073(10) 0.0005(11)
O3 0.0413(13) 0.0547(16) 0.0261(11) -0.0090(11) 0.0154(10) -0.0073(11)
N9 0.0292(13) 0.0214(12) 0.0203(11) -0.0016(10) 0.0049(10) -0.0019(10)
N8 0.0301(13) 0.0214(12) 0.0196(12) 0.0004(10) 0.0078(10) 0.0007(10)
N3 0.0279(12) 0.0207(12) 0.0190(11) -0.0013(9) 0.0099(10) -0.0030(10)
N10 0.0281(13) 0.0291(14) 0.0283(13) 0.0000(11) 0.0069(11) 0.0006(10)
C21 0.0276(14) 0.0219(15) 0.0123(12) -0.0010(11) 0.0067(11) 0.0057(12)
C13 0.0285(15) 0.0218(15) 0.0168(13) 0.0014(11) 0.0048(12) -0.0046(12)
N2 0.0271(12) 0.0245(13) 0.0283(13) -0.0004(10) 0.0102(11) 0.0018(10)
N11 0.0459(16) 0.0291(14) 0.0203(12) -0.0031(10) 0.0078(11) -0.0026(12)
C7 0.0240(14) 0.0224(15) 0.0232(14) -0.0026(11) 0.0097(12) -0.0005(11)
C22 0.0214(14) 0.0168(14) 0.0224(14) 0.0030(11) 0.0048(11) 0.0005(11)
C6 0.0233(14) 0.0223(15) 0.0275(15) 0.0001(12) 0.0090(12) -0.0016(11)
C10 0.0403(18) 0.0344(18) 0.0232(15) -0.0051(13) 0.0149(14) -0.0069(14)
C12 0.0267(14) 0.0217(15) 0.0192(13) -0.0007(11) 0.0070(12) -0.0038(11)
C2 0.0285(16) 0.0276(16) 0.0247(15) 0.0031(12) 0.0080(13) -0.0028(12)
C20 0.0249(14) 0.0259(16) 0.0191(13) 0.0009(11) 0.0094(12) 0.0041(12)
C19 0.0270(14) 0.0220(15) 0.0210(14) 0.0004(11) 0.0051(12) -0.0024(12)
C11 0.0383(18) 0.0290(17) 0.0176(14) -0.0014(12) 0.0068(13) -0.0078(14)
C18 0.0295(15) 0.0286(17) 0.0218(14) -0.0017(12) 0.0068(13) -0.0025(12)
C27 0.0377(17) 0.0237(16) 0.0294(16) 0.0025(13) 0.0027(14) 0.0018(13)
C8 0.0262(15) 0.0237(15) 0.0249(14) -0.0009(12) 0.0122(12) -0.0034(12)
C9 0.0311(16) 0.0329(18) 0.0258(15) -0.0046(13) 0.0133(13) -0.0048(13)
C24 0.0318(16) 0.0302(17) 0.0377(17) 0.0018(14) 0.0150(14) -0.0053(13)
C1 0.0239(14) 0.0182(14) 0.0228(14) 0.0013(11) 0.0043(12) -0.0025(11)
C3 0.0317(16) 0.0360(18) 0.0253(15) 0.0060(14) 0.0069(14) -0.0020(14)
C5 0.0238(15) 0.0299(18) 0.0388(18) 0.0057(14) 0.0091(14) 0.0055(13)
C23 0.0413(18) 0.0246(16) 0.0260(15) 0.0019(12) 0.0120(14) -0.0059(13)
C14 0.0301(15) 0.0242(16) 0.0217(14) 0.0021(12) 0.0046(12) 0.0002(12)
C25 0.0411(18) 0.0215(16) 0.0282(15) -0.0059(12) 0.0070(14) -0.0014(13)
C17 0.0319(17) 0.0385(19) 0.0325(17) -0.0010(14) 0.0104(14) 0.0043(14)
C4 0.0318(17) 0.0370(19) 0.0331(17) 0.0119(15) 0.0053(14) 0.0022(14)
C28 0.0293(16) 0.0278(17) 0.0397(18) -0.0009(14) 0.0038(14) 0.0044(13)
C31 0.049(2) 0.047(2) 0.0283(17) -0.0005(15) 0.0111(16) -0.0048(17)
C26 0.069(2) 0.0328(19) 0.0321(17) -0.0122(15) 0.0229(17) -0.0059(17)
C15 0.0373(18) 0.0371(19) 0.0254(16) 0.0066(14) 0.0036(14) 0.0029(14)
C16 0.0297(17) 0.042(2) 0.0387(18) 0.0053(15) 0.0068(15) 0.0097(15)
C30 0.050(2) 0.099(4) 0.051(2) 0.017(2) 0.023(2) -0.006(2)
N6 0.0328(14) 0.0275(15) 0.0391(15) -0.0010(12) 0.0116(12) -0.0019(12)
O1 0.109(3) 0.054(2) 0.096(2) -0.0154(18) 0.048(2) -0.0287(18)
C29 0.051(3) 0.108(5) 0.103(4) 0.033(3) -0.032(3) -0.038(3)
O4A 0.028(4) 0.026(4) 0.036(4) -0.006(3) 0.000(3) 0.003(3)
C32 0.053(4) 0.054(5) 0.043(4) -0.020(3) 0.024(4) -0.035(4)
O4B 0.039(7) 0.029(7) 0.120(12) 0.013(7) 0.057(7) 0.006(5)

loop_
_atom_type_symbol
_atom_type_description
_atom_type_scat_dispersion_real
_atom_type_scat_dispersion_imag
_atom_type_scat_source
C C 0.0033 0.0016 'International Tables Vol C Tables 4.2.6.8 and 6.1.1.4'
H H 0.0000 0.0000 'International Tables Vol C Tables 4.2.6.8 and 6.1.1.4'
N N 0.0061 0.0033 'International Tables Vol C Tables 4.2.6.8 and 6.1.1.4'
O O 0.0106 0.0060 'International Tables Vol C Tables 4.2.6.8 and 6.1.1.4'
Fe Fe 0.3463 0.8444 'International Tables Vol C Tables 4.2.6.8 and 6.1.1.4'
Ni Ni 0.3393 1.1124 'International Tables Vol C Tables 4.2.6.8 and 6.1.1.4'

loop_
_geom_angle_atom_site_label_1
_geom_angle_atom_site_label_2
_geom_angle_atom_site_label_3
_geom_angle
_geom_angle_site_symmetry_1
_geom_angle_site_symmetry_3
N7 Ni1 N11 93.50(9) . .
N7 Ni1 N9 172.56(9) . .
N11 Ni1 N9 82.46(9) . .
N7 Ni1 N12 91.15(9) . .
N11 Ni1 N12 92.37(10) . .
N9 Ni1 N12 82.81(9) . .
N7 Ni1 N8 90.32(9) . .
N11 Ni1 N8 176.03(9) . .
N9 Ni1 N8 93.62(9) . .
N12 Ni1 N8 86.47(9) . .
N7 Ni1 N10 103.17(9) . .
N11 Ni1 N10 96.31(10) . .
N9 Ni1 N10 83.54(9) . .
N12 Ni1 N10 162.71(9) . .
N8 Ni1 N10 83.85(9) . .
C22 Fe1 N3 175.01(11) 3_656 .
C22 Fe1 N1 99.43(10) 3_656 .
N3 Fe1 N1 80.91(9) . .
C22 Fe1 N5 99.37(10) 3_656 .
N3 Fe1 N5 80.48(9) . .
N1 Fe1 N5 161.17(9) . .
C22 Fe1 C20 86.15(11) 3_656 .
N3 Fe1 C20 88.86(10) . .
N1 Fe1 C20 90.31(10) . .
N5 Fe1 C20 92.12(10) . .
C22 Fe1 C21 87.87(11) 3_656 .
N3 Fe1 C21 97.13(10) . .
N1 Fe1 C21 88.23(10) . .
N5 Fe1 C21 91.28(10) . .
C20 Fe1 C21 173.53(11) . .
C13 N4 C14 103.3(2) . .
C7 N1 C1 104.5(2) . .
C7 N1 Fe1 114.54(17) . .
C1 N1 Fe1 140.98(19) . .
C28 N12 Ni1 110.93(18) . .
C13 N5 C19 104.2(2) . .
C13 N5 Fe1 114.71(18) . .
C19 N5 Fe1 141.12(18) . .
C21 N7 Ni1 149.4(2) . .
C23 N9 C27 112.3(2) . .
C23 N9 C25 111.0(2) . .
C27 N9 C25 112.4(2) . .
C23 N9 Ni1 105.48(17) . .
C27 N9 Ni1 105.14(17) . .
C25 N9 Ni1 110.19(17) . .
C22 N8 Ni1 164.3(2) . .
C8 N3 C12 122.0(2) . .
C8 N3 Fe1 118.80(18) . .
C12 N3 Fe1 119.12(19) . .
C24 N10 Ni1 108.62(18) . .
N7 C21 Fe1 172.1(2) . .
N4 C13 N5 115.7(2) . .
N4 C13 C12 128.8(2) . .
N5 C13 C12 115.3(2) . .
C7 N2 C6 103.2(2) . .
C26 N11 Ni1 108.61(18) . .
N2 C7 N1 115.7(2) . .
N2 C7 C8 128.7(3) . .
N1 C7 C8 115.6(2) . .
N8 C22 Fe1 173.7(2) . 3_656
N2 C6 C5 129.9(3) . .
N2 C6 C1 109.7(2) . .
C5 C6 C1 120.4(3) . .
C9 C10 C11 120.8(3) . .
N3 C12 C11 120.4(3) . .
N3 C12 C13 110.0(2) . .
C11 C12 C13 129.5(3) . .
C3 C2 C1 116.9(3) . .
N6 C20 Fe1 176.9(2) . .
N5 C19 C18 131.4(3) . .
N5 C19 C14 107.2(2) . .
C18 C19 C14 121.3(3) . .
C12 C11 C10 118.2(3) . .
C17 C18 C19 117.3(3) . .
N9 C27 C28 111.0(2) . .
N3 C8 C9 120.3(3) . .
N3 C8 C7 110.1(2) . .
C9 C8 C7 129.6(3) . .
C10 C9 C8 118.1(3) . .
N10 C24 C23 109.9(2) . .
N1 C1 C2 131.7(3) . .
N1 C1 C6 107.0(2) . .
C2 C1 C6 121.3(3) . .
C2 C3 C4 122.0(3) . .
C4 C5 C6 117.9(3) . .
N9 C23 C24 110.4(2) . .
N4 C14 C15 130.3(3) . .
N4 C14 C19 109.5(2) . .
C15 C14 C19 120.2(3) . .
N9 C25 C26 112.9(2) . .
C18 C17 C16 121.6(3) . .
C5 C4 C3 121.4(3) . .
N12 C28 C27 109.8(2) . .
N11 C26 C25 110.5(3) . .
C16 C15 C14 118.3(3) . .
C15 C16 C17 121.3(3) . .
O4B C32 O4A 120.1(9) . .

loop_
_geom_bond_atom_site_label_1
_geom_bond_atom_site_label_2
_geom_bond_distance
_geom_bond_site_symmetry_2
Ni1 N7 2.065(2) .
Ni1 N11 2.101(2) .
Ni1 N9 2.107(2) .
Ni1 N12 2.108(2) .
Ni1 N8 2.113(2) .
Ni1 N10 2.124(2) .
Fe1 C22 1.919(3) 3_656
Fe1 N3 1.934(2) .
Fe1 N1 1.936(2) .
Fe1 N5 1.937(2) .
Fe1 C20 1.963(3) .
Fe1 C21 1.966(3) .
N4 C13 1.329(3) .
N4 C14 1.389(4) .
O2 C30 1.428(5) .
N1 C7 1.369(3) .
N1 C1 1.377(3) .
N12 C28 1.491(4) .
N5 C13 1.374(3) .
N5 C19 1.377(4) .
N7 C21 1.153(3) .
O3 C31 1.409(4) .
N9 C23 1.478(4) .
N9 C27 1.480(4) .
N9 C25 1.486(4) .
N8 C22 1.155(3) .
N3 C8 1.344(4) .
N3 C12 1.346(3) .
N10 C24 1.483(4) .
C13 C12 1.452(4) .
N2 C7 1.328(4) .
N2 C6 1.391(4) .
N11 C26 1.479(4) .
C7 C8 1.458(4) .
C22 Fe1 1.919(3) 3_656
C6 C5 1.400(4) .
C6 C1 1.413(4) .
C10 C9 1.391(4) .
C10 C11 1.393(5) .
C12 C11 1.385(4) .
C2 C3 1.383(4) .
C2 C1 1.403(4) .
C20 N6 1.150(4) .
C19 C18 1.399(4) .
C19 C14 1.418(4) .
C18 C17 1.383(4) .
C27 C28 1.529(4) .
C8 C9 1.393(4) .
C24 C23 1.520(4) .
C3 C4 1.401(5) .
C5 C4 1.378(5) .
C14 C15 1.392(4) .
C25 C26 1.495(4) .
C17 C16 1.404(5) .
C15 C16 1.381(5) .
O1 C29 1.437(6) .
O4A C32 1.475(10) .
C32 O4B 1.384(16) .
